data_4303701
loop_
_publ_author_name
'Arnau Arbuse'
'Marc Font'
'Ma Angeles Mart\'inez'
'Xavier Fontrodona'
'Ma Jos\'e Prieto'
'Virtudes Moreno'
'Xavier Sala'
'Antoni Llobet'

_publ_contact_author_address
;Institute of Chemical Research of Catalonia (ICIQ)
Av. Pa\"isos Catalans 16, E-43007 Tarragona, Spain
Departament de Qu\'imica
Universitat Aut\`onoma de Barcelona
Ceranyola del Vall\`es
E-0194, Barcelona, Spain.
;
_publ_contact_author_email allobet@iciq.es
_publ_contact_author_fax 34977920231
_publ_contact_author_name 'Dr Antoni Llobet'
_publ_contact_author_phone 34977920202
_publ_section_title
;
DNA-Cleavage Induced by New Macrocyclic Schiff base Dinuclear Cu(I)
Complexes Containing Pyridyl Pendant Arms
;
_journal_name_full 'Inorganic Chemistry'
_journal_page_first 11098
_journal_page_last 11107
_journal_paper_doi 10.1021/ic901488j
_journal_volume 48
_journal_year 2009
_chemical_formula_moiety 'C40 H48 Cu2 N8, 2(F6 Sb), C2 H3 N '
_chemical_formula_sum 'C42 H51 Cu2 F12 N9 Sb2'
_chemical_formula_weight 1280.50
_chemical_name_systematic
; 
 ? 
;
_space_group_IT_number 14
_symmetry_cell_setting monoclinic
_symmetry_space_group_name_Hall '-P 2ybc'
_symmetry_space_group_name_H-M 'P 1 21/c 1'
_atom_sites_solution_hydrogens geom
_atom_sites_solution_primary direct
_atom_sites_solution_secondary difmap
_audit_creation_method SHELXL-97
_cell_angle_alpha 90.00
_cell_angle_beta 96.0190(10)
_cell_angle_gamma 90.00
_cell_formula_units_Z 4
_cell_length_a 11.9994(9)
_cell_length_b 24.7847(18)
_cell_length_c 16.6745(12)
_cell_measurement_temperature 100(2)
_cell_volume 4931.7(6)
_computing_cell_refinement 'BRUKER SMART'
_computing_data_collection 'BRUKER SMART'
_computing_data_reduction 'BRUKER Shelxtl'
_computing_structure_refinement 'SHELXL-97 (Sheldrick, 1997)'
_computing_structure_solution 'SHELXS-97 (Sheldrick, 1990)'
_diffrn_ambient_temperature 100(2)
_diffrn_measured_fraction_theta_full 0.993
_diffrn_measured_fraction_theta_max 0.993
_diffrn_measurement_device_type ccd
_diffrn_measurement_method 'phi and omega scans'
_diffrn_radiation_monochromator graphite
_diffrn_radiation_source 'fine-focus sealed tube'
_diffrn_radiation_type MoK\a
_diffrn_radiation_wavelength 0.71073
_diffrn_reflns_av_R_equivalents 0.0379
_diffrn_reflns_av_sigmaI/netI 0.0263
_diffrn_reflns_limit_h_max 15
_diffrn_reflns_limit_h_min -15
_diffrn_reflns_limit_k_max 32
_diffrn_reflns_limit_k_min -33
_diffrn_reflns_limit_l_max 22
_diffrn_reflns_limit_l_min -22
_diffrn_reflns_number 75425
_diffrn_reflns_theta_full 28.29
_diffrn_reflns_theta_max 28.29
_diffrn_reflns_theta_min 2.35
_exptl_absorpt_coefficient_mu 2.020
_exptl_absorpt_correction_type none
_exptl_crystal_colour yellow
_exptl_crystal_density_diffrn 1.725
_exptl_crystal_density_method 'not measured'
_exptl_crystal_description block
_exptl_crystal_F_000 2536
_exptl_crystal_size_max 0.6
_exptl_crystal_size_mid 0.5
_exptl_crystal_size_min 0.5
_refine_diff_density_max 6.222
_refine_diff_density_min -4.130
_refine_diff_density_rms 0.130
_refine_ls_extinction_method none
_refine_ls_goodness_of_fit_ref 1.075
_refine_ls_hydrogen_treatment constr
_refine_ls_matrix_type full
_refine_ls_number_parameters 605
_refine_ls_number_reflns 12135
_refine_ls_number_restraints 0
_refine_ls_restrained_S_all 1.075
_refine_ls_R_factor_all 0.0558
_refine_ls_R_factor_gt 0.0473
_refine_ls_shift/su_max 0.001
_refine_ls_shift/su_mean 0.000
_refine_ls_structure_factor_coef Fsqd
_refine_ls_weighting_details 'calc w=1/[\s^2^(Fo^2^)+(0.0538P)^2^+18.8039P] where P=(Fo^2^+2Fc^2^)/3'
_refine_ls_weighting_scheme calc
_refine_ls_wR_factor_gt 0.1185
_refine_ls_wR_factor_ref 0.1230
_reflns_number_gt 10356
_reflns_number_total 12135
_reflns_threshold_expression &amp;gt;2sigma(I)
_cod_data_source_file ic901488j_si_002_1.cif
_cod_data_source_block 2p4461g
_cod_database_code 4303701

loop_
_symmetry_equiv_pos_as_xyz
'x, y, z'
'-x, y+1/2, -z+1/2'
'-x, -y, -z'
'x, -y-1/2, z-1/2'

loop_
_atom_site_label
_atom_site_type_symbol
_atom_site_fract_x
_atom_site_fract_y
_atom_site_fract_z
_atom_site_U_iso_or_equiv
_atom_site_adp_type
_atom_site_occupancy
_atom_site_symmetry_multiplicity
_atom_site_calc_flag
_atom_site_refinement_flags
_atom_site_disorder_assembly
_atom_site_disorder_group
Sb1A Sb 0.67320(2) 0.088169(12) 0.292633(16) 0.02800(8) Uani 1 1 d . . .
F1A F 0.6053(3) 0.14446(15) 0.22947(18) 0.0549(9) Uani 1 1 d . . .
F2A F 0.8009(3) 0.09555(14) 0.2384(2) 0.0539(8) Uani 1 1 d . . .
F3A F 0.6261(4) 0.03674(18) 0.2138(2) 0.0893(15) Uani 1 1 d . . .
F4A F 0.7494(3) 0.03361(12) 0.35554(18) 0.0510(8) Uani 1 1 d . . .
F5A F 0.5436(4) 0.0776(3) 0.3419(3) 0.122(2) Uani 1 1 d . . .
F6A F 0.7305(4) 0.13888(14) 0.3678(2) 0.0805(14) Uani 1 1 d . . .
Sb1B Sb 0.28688(3) 0.238265(13) 0.886329(18) 0.03466(9) Uani 1 1 d . . .
F1B F 0.2350(4) 0.30839(13) 0.8872(3) 0.0761(12) Uani 1 1 d . . .
F2B F 0.4336(3) 0.2609(2) 0.8936(3) 0.0993(17) Uani 1 1 d . . .
F3B F 0.2915(3) 0.23805(15) 1.00026(19) 0.0615(9) Uani 1 1 d . . .
F4B F 0.1397(3) 0.21264(14) 0.8826(2) 0.0532(8) Uani 1 1 d . . .
F5B F 0.2763(4) 0.23694(18) 0.7742(2) 0.0727(11) Uani 1 1 d . . .
F6B F 0.3329(4) 0.16584(15) 0.8912(3) 0.0793(13) Uani 1 1 d . . .
Cu1 Cu 0.74659(4) 0.119160(17) 0.87228(3) 0.01928(10) Uani 1 1 d . . .
N1 N 0.6363(3) 0.06983(13) 0.81334(19) 0.0223(6) Uani 1 1 d . . .
C1 C 0.6423(3) 0.02828(15) 0.7692(2) 0.0227(7) Uani 1 1 d . . .
H1A H 0.5752 0.0119 0.7496 0.027 Uiso 1 1 calc R . .
Cu2 Cu 0.96532(4) 0.128715(18) 0.66812(3) 0.02051(10) Uani 1 1 d . . .
C2 C 0.5227(3) 0.08287(17) 0.8352(2) 0.0270(8) Uani 1 1 d . . .
H2A H 0.4669 0.0657 0.7973 0.032 Uiso 1 1 calc R . .
H2B H 0.5109 0.1216 0.8319 0.032 Uiso 1 1 calc R . .
N2 N 0.6809(3) 0.11001(13) 0.99025(19) 0.0234(6) Uani 1 1 d . . .
N3 N 0.7301(3) 0.19880(13) 0.8639(2) 0.0250(7) Uani 1 1 d . . .
C3 C 0.5089(3) 0.06333(18) 0.9213(3) 0.0297(8) Uani 1 1 d . . .
H3A H 0.4296 0.0592 0.9264 0.036 Uiso 1 1 calc R . .
H3B H 0.5433 0.0280 0.9288 0.036 Uiso 1 1 calc R . .
N4 N 0.8433(3) 0.09815(13) 0.58980(18) 0.0235(6) Uani 1 1 d . . .
C4 C 0.5594(3) 0.1004(2) 0.9882(3) 0.0321(9) Uani 1 1 d . . .
H4A H 0.5212 0.1349 0.9828 0.039 Uiso 1 1 calc R . .
H4B H 0.5446 0.0851 1.0396 0.039 Uiso 1 1 calc R . .
N5 N 1.0797(3) 0.14578(14) 0.5762(2) 0.0261(7) Uani 1 1 d . . .
C5 C 0.7132(4) 0.15630(17) 1.0443(2) 0.0285(8) Uani 1 1 d . . .
H5A H 0.7929 0.1541 1.0611 0.034 Uiso 1 1 calc R . .
H5B H 0.6743 0.1530 1.0922 0.034 Uiso 1 1 calc R . .
N6 N 1.0696(3) 0.07952(13) 0.73272(18) 0.0212(6) Uani 1 1 d . . .
C6 C 0.6878(4) 0.21162(18) 1.0070(3) 0.0348(10) Uani 1 1 d . . .
H6A H 0.6974 0.2385 1.0495 0.042 Uiso 1 1 calc R . .
H6B H 0.6098 0.2124 0.9849 0.042 Uiso 1 1 calc R . .
N7 N 0.8887(3) 0.09352(12) 0.93817(18) 0.0200(6) Uani 1 1 d . . .
C7 C 0.7601(4) 0.22775(17) 0.9405(3) 0.0337(9) Uani 1 1 d . . .
H7A H 0.7523 0.2662 0.9309 0.040 Uiso 1 1 calc R . .
H7B H 0.8381 0.2206 0.9589 0.040 Uiso 1 1 calc R . .
N8 N 0.9738(3) 0.20974(13) 0.6796(2) 0.0249(7) Uani 1 1 d . . .
C8 C 0.6742(4) 0.22536(16) 0.8076(3) 0.0276(8) Uani 1 1 d . . .
H8A H 0.6539 0.2606 0.8183 0.033 Uiso 1 1 calc R . .
C9 C 0.6400(3) 0.20322(16) 0.7267(2) 0.0255(8) Uani 1 1 d . . .
C10 C 0.7067(3) 0.16671(15) 0.6902(2) 0.0230(7) Uani 1 1 d . . .
H10A H 0.7742 0.1552 0.7174 0.028 Uiso 1 1 calc R . .
C11 C 0.6728(3) 0.14729(16) 0.6135(2) 0.0241(7) Uani 1 1 d . . .
C12 C 0.5707(3) 0.16430(18) 0.5735(3) 0.0315(9) Uani 1 1 d . . .
H12A H 0.5475 0.1511 0.5223 0.038 Uiso 1 1 calc R . .
C13 C 0.5040(4) 0.2003(2) 0.6093(3) 0.0370(10) Uani 1 1 d . . .
H13A H 0.4359 0.2112 0.5824 0.044 Uiso 1 1 calc R . .
C14 C 0.5385(4) 0.22039(18) 0.6855(3) 0.0339(9) Uani 1 1 d . . .
H14A H 0.4941 0.2453 0.7093 0.041 Uiso 1 1 calc R . .
C15 C 0.7397(3) 0.10942(16) 0.5708(2) 0.0250(8) Uani 1 1 d . . .
H15A H 0.7037 0.0921 0.5258 0.030 Uiso 1 1 calc R . .
C16 C 0.8916(4) 0.05902(17) 0.5364(2) 0.0293(8) Uani 1 1 d . . .
H16A H 0.8314 0.0388 0.5067 0.035 Uiso 1 1 calc R . .
H16B H 0.9383 0.0336 0.5689 0.035 Uiso 1 1 calc R . .
C17 C 0.9613(4) 0.08633(19) 0.4768(2) 0.0329(9) Uani 1 1 d . . .
H17A H 0.9697 0.0613 0.4331 0.039 Uiso 1 1 calc R . .
H17B H 0.9198 0.1172 0.4539 0.039 Uiso 1 1 calc R . .
C18 C 1.0774(4) 0.10538(19) 0.5105(3) 0.0335(9) Uani 1 1 d . . .
H18A H 1.1208 0.0742 0.5304 0.040 Uiso 1 1 calc R . .
H18B H 1.1143 0.1208 0.4667 0.040 Uiso 1 1 calc R . .
C19 C 1.1957(3) 0.15348(17) 0.6142(3) 0.0303(9) Uani 1 1 d . . .
H19A H 1.1985 0.1865 0.6456 0.036 Uiso 1 1 calc R . .
H19B H 1.2446 0.1581 0.5720 0.036 Uiso 1 1 calc R . .
C20 C 1.2410(3) 0.10737(17) 0.6690(3) 0.0292(8) Uani 1 1 d . . .
H20A H 1.2324 0.0740 0.6386 0.035 Uiso 1 1 calc R . .
H20B H 1.3205 0.1131 0.6832 0.035 Uiso 1 1 calc R . .
C21 C 1.1856(3) 0.10042(17) 0.7467(2) 0.0274(8) Uani 1 1 d . . .
H21A H 1.2302 0.0758 0.7820 0.033 Uiso 1 1 calc R . .
H21B H 1.1846 0.1350 0.7739 0.033 Uiso 1 1 calc R . .
C22 C 1.0562(3) 0.02967(15) 0.7476(2) 0.0210(7) Uani 1 1 d . . .
H22A H 1.1192 0.0091 0.7644 0.025 Uiso 1 1 calc R . .
C23 C 0.9465(3) 0.00300(15) 0.7395(2) 0.0204(7) Uani 1 1 d . . .
C24 C 0.8496(3) 0.03024(14) 0.7555(2) 0.0193(7) Uani 1 1 d . . .
H24A H 0.8539 0.0661 0.7722 0.023 Uiso 1 1 calc R . .
C25 C 0.7463(3) 0.00406(15) 0.7466(2) 0.0204(7) Uani 1 1 d . . .
C26 C 0.7406(4) -0.04920(16) 0.7180(2) 0.0263(8) Uani 1 1 d . . .
H26A H 0.6713 -0.0662 0.7084 0.032 Uiso 1 1 calc R . .
C27 C 0.8367(4) -0.07671(16) 0.7040(2) 0.0281(8) Uani 1 1 d . . .
H27A H 0.8322 -0.1123 0.6860 0.034 Uiso 1 1 calc R . .
C28 C 0.9399(3) -0.05126(15) 0.7166(2) 0.0241(7) Uani 1 1 d . . .
H28A H 1.0050 -0.0703 0.7097 0.029 Uiso 1 1 calc R . .
C29 C 0.7457(3) 0.06189(16) 1.0194(2) 0.0236(7) Uani 1 1 d . . .
H29A H 0.7166 0.0303 0.9900 0.028 Uiso 1 1 calc R . .
H29B H 0.7380 0.0563 1.0761 0.028 Uiso 1 1 calc R . .
C30 C 0.8671(3) 0.06923(14) 1.0078(2) 0.0201(7) Uani 1 1 d . . .
C31 C 0.9525(3) 0.05251(16) 1.0647(2) 0.0247(8) Uani 1 1 d . . .
H31A H 0.9356 0.0360 1.1120 0.030 Uiso 1 1 calc R . .
C32 C 1.0632(3) 0.06044(16) 1.0511(2) 0.0262(8) Uani 1 1 d . . .
H32A H 1.1213 0.0489 1.0885 0.031 Uiso 1 1 calc R . .
C33 C 1.0857(3) 0.08588(16) 0.9805(2) 0.0251(8) Uani 1 1 d . . .
H33A H 1.1591 0.0921 0.9698 0.030 Uiso 1 1 calc R . .
C34 C 0.9962(3) 0.10191(15) 0.9261(2) 0.0210(7) Uani 1 1 d . . .
H34A H 1.0115 0.1193 0.8791 0.025 Uiso 1 1 calc R . .
C35 C 1.0346(4) 0.19806(17) 0.5464(3) 0.0305(9) Uani 1 1 d . . .
H35A H 0.9657 0.1923 0.5114 0.037 Uiso 1 1 calc R . .
H35B H 1.0879 0.2154 0.5149 0.037 Uiso 1 1 calc R . .
C36 C 1.0115(3) 0.23424(16) 0.6151(3) 0.0279(8) Uani 1 1 d . . .
C37 C 1.0240(4) 0.28960(18) 0.6121(3) 0.0386(11) Uani 1 1 d . . .
H37A H 1.0505 0.3057 0.5674 0.046 Uiso 1 1 calc R . .
C38 C 0.9967(5) 0.32088(19) 0.6761(3) 0.0481(13) Uani 1 1 d . . .
H38A H 1.0037 0.3582 0.6746 0.058 Uiso 1 1 calc R . .
C39 C 0.9588(4) 0.29586(19) 0.7423(3) 0.0421(11) Uani 1 1 d . . .
H39A H 0.9402 0.3160 0.7860 0.050 Uiso 1 1 calc R . .
C40 C 0.9494(4) 0.24050(17) 0.7418(3) 0.0298(8) Uani 1 1 d . . .
H40A H 0.9250 0.2236 0.7867 0.036 Uiso 1 1 calc R . .
N5X N 0.3349(3) 0.06811(19) 0.0868(3) 0.0394(9) Uani 1 1 d . . .
C1X C 0.3394(4) 0.1089(2) 0.1177(3) 0.0352(10) Uani 1 1 d . . .
C2X C 0.3429(5) 0.1609(2) 0.1588(4) 0.0573(16) Uani 1 1 d . . .
H2X1 H 0.2768 0.1651 0.1860 0.086 Uiso 1 1 calc R . .
H2X2 H 0.3461 0.1893 0.1199 0.086 Uiso 1 1 calc R . .
H2X3 H 0.4080 0.1626 0.1974 0.086 Uiso 1 1 calc R . .

loop_
_atom_site_aniso_label
_atom_site_aniso_U_11
_atom_site_aniso_U_22
_atom_site_aniso_U_33
_atom_site_aniso_U_23
_atom_site_aniso_U_13
_atom_site_aniso_U_12
Sb1A 0.02299(13) 0.03595(16) 0.02461(13) 0.00315(10) 0.00034(10) -0.00335(10)
F1A 0.0508(18) 0.076(2) 0.0371(15) 0.0141(15) 0.0000(13) 0.0314(17)
F2A 0.0363(16) 0.060(2) 0.069(2) 0.0225(16) 0.0207(15) 0.0077(14)
F3A 0.129(4) 0.070(3) 0.060(2) -0.007(2) -0.028(2) -0.045(3)
F4A 0.078(2) 0.0303(14) 0.0421(16) 0.0093(12) -0.0044(15) 0.0014(14)
F5A 0.059(3) 0.203(6) 0.114(4) 0.064(4) 0.049(3) 0.012(3)
F6A 0.135(4) 0.0406(18) 0.054(2) -0.0170(16) -0.044(2) 0.031(2)
Sb1B 0.03209(16) 0.03793(17) 0.03174(15) -0.01078(12) -0.00703(11) 0.01129(12)
F1B 0.103(3) 0.0282(16) 0.096(3) 0.0065(18) 0.005(2) 0.0146(18)
F2B 0.042(2) 0.153(5) 0.103(4) -0.034(3) 0.009(2) -0.028(3)
F3B 0.077(2) 0.067(2) 0.0358(16) -0.0094(15) -0.0164(16) -0.0013(18)
F4B 0.0453(17) 0.062(2) 0.0507(18) -0.0004(15) -0.0033(14) -0.0076(15)
F5B 0.089(3) 0.097(3) 0.0335(17) -0.0063(18) 0.0137(17) -0.019(2)
F6B 0.084(3) 0.056(2) 0.090(3) -0.024(2) -0.027(2) 0.040(2)
Cu1 0.0216(2) 0.0187(2) 0.0175(2) 0.00159(15) 0.00217(16) 0.00256(16)
N1 0.0208(15) 0.0258(16) 0.0204(15) 0.0055(12) 0.0018(12) 0.0017(12)
C1 0.0199(17) 0.0256(18) 0.0221(17) 0.0029(14) -0.0001(13) -0.0027(14)
Cu2 0.0221(2) 0.0187(2) 0.0204(2) 0.00256(16) 0.00108(16) 0.00038(16)
C2 0.0211(18) 0.030(2) 0.030(2) 0.0037(16) 0.0020(15) 0.0041(15)
N2 0.0240(16) 0.0270(16) 0.0201(15) 0.0001(12) 0.0065(12) 0.0068(13)
N3 0.0295(17) 0.0212(15) 0.0246(16) -0.0001(12) 0.0038(13) 0.0046(13)
C3 0.0184(18) 0.039(2) 0.033(2) 0.0056(17) 0.0081(15) 0.0012(16)
N4 0.0308(17) 0.0228(15) 0.0166(14) 0.0019(11) 0.0013(12) -0.0028(13)
C4 0.023(2) 0.046(3) 0.029(2) 0.0004(18) 0.0103(16) 0.0077(17)
N5 0.0255(16) 0.0274(17) 0.0258(16) 0.0069(13) 0.0040(13) 0.0025(13)
C5 0.034(2) 0.032(2) 0.0204(18) -0.0025(15) 0.0077(15) 0.0070(17)
N6 0.0223(15) 0.0240(15) 0.0171(14) 0.0014(11) 0.0012(11) -0.0004(12)
C6 0.046(3) 0.032(2) 0.026(2) -0.0064(17) 0.0044(18) 0.0128(19)
N7 0.0234(15) 0.0211(15) 0.0156(13) 0.0002(11) 0.0021(11) 0.0030(12)
C7 0.049(3) 0.0215(19) 0.031(2) -0.0034(16) 0.0030(18) 0.0045(18)
N8 0.0219(16) 0.0215(15) 0.0306(17) 0.0022(13) -0.0006(13) 0.0009(12)
C8 0.031(2) 0.0210(18) 0.031(2) 0.0049(15) 0.0071(16) 0.0075(15)
C9 0.0261(19) 0.0245(18) 0.0259(18) 0.0100(15) 0.0028(15) 0.0020(15)
C10 0.0198(17) 0.0247(18) 0.0240(18) 0.0082(14) 0.0008(13) 0.0013(14)
C11 0.0196(17) 0.0261(19) 0.0259(18) 0.0077(15) -0.0005(14) -0.0037(14)
C12 0.0227(19) 0.038(2) 0.032(2) 0.0088(17) -0.0064(16) -0.0016(17)
C13 0.023(2) 0.042(3) 0.044(3) 0.015(2) -0.0058(18) 0.0030(18)
C14 0.028(2) 0.033(2) 0.040(2) 0.0116(18) 0.0037(17) 0.0110(17)
C15 0.031(2) 0.0256(19) 0.0178(16) 0.0022(14) -0.0018(14) -0.0046(15)
C16 0.038(2) 0.028(2) 0.0223(18) -0.0020(15) 0.0018(16) 0.0018(17)
C17 0.041(2) 0.037(2) 0.0208(18) -0.0016(16) 0.0055(16) 0.0060(19)
C18 0.036(2) 0.038(2) 0.028(2) 0.0010(17) 0.0114(17) 0.0046(18)
C19 0.025(2) 0.029(2) 0.037(2) 0.0127(17) 0.0061(16) -0.0011(16)
C20 0.0225(19) 0.030(2) 0.035(2) 0.0086(17) 0.0042(16) 0.0012(16)
C21 0.0226(19) 0.029(2) 0.029(2) 0.0045(16) -0.0017(15) -0.0038(15)
C22 0.0228(17) 0.0236(17) 0.0170(16) 0.0041(13) 0.0041(13) 0.0044(14)
C23 0.0262(18) 0.0210(17) 0.0142(15) 0.0036(12) 0.0032(13) 0.0027(14)
C24 0.0239(17) 0.0184(16) 0.0154(15) 0.0006(12) 0.0015(12) -0.0006(13)
C25 0.0245(18) 0.0199(17) 0.0169(16) 0.0022(13) 0.0020(13) -0.0009(13)
C26 0.033(2) 0.0237(18) 0.0224(18) -0.0022(14) 0.0034(15) -0.0074(15)
C27 0.043(2) 0.0182(17) 0.0234(18) -0.0038(14) 0.0076(16) -0.0018(16)
C28 0.034(2) 0.0202(17) 0.0193(17) -0.0005(13) 0.0073(14) 0.0042(15)
C29 0.0266(19) 0.0255(18) 0.0192(17) 0.0042(14) 0.0055(14) 0.0023(15)
C30 0.0241(18) 0.0191(16) 0.0170(16) 0.0010(13) 0.0015(13) 0.0024(13)
C31 0.030(2) 0.0261(19) 0.0173(16) 0.0036(14) 0.0000(14) 0.0002(15)
C32 0.0274(19) 0.028(2) 0.0215(18) 0.0006(15) -0.0041(14) 0.0043(15)
C33 0.0226(18) 0.0284(19) 0.0243(18) -0.0029(15) 0.0025(14) 0.0002(15)
C34 0.0237(18) 0.0220(17) 0.0177(16) -0.0004(13) 0.0038(13) -0.0004(14)
C35 0.031(2) 0.030(2) 0.030(2) 0.0134(16) 0.0038(16) 0.0005(17)
C36 0.0240(19) 0.0242(19) 0.034(2) 0.0072(15) -0.0051(15) -0.0007(15)
C37 0.040(2) 0.027(2) 0.045(3) 0.0144(19) -0.014(2) -0.0064(18)
C38 0.062(3) 0.022(2) 0.055(3) 0.003(2) -0.021(3) -0.005(2)
C39 0.050(3) 0.026(2) 0.046(3) -0.0053(19) -0.013(2) 0.004(2)
C40 0.027(2) 0.027(2) 0.034(2) -0.0043(16) -0.0031(16) 0.0007(16)
N5X 0.030(2) 0.050(3) 0.040(2) 0.0020(19) 0.0085(16) -0.0023(17)
C1X 0.0202(19) 0.043(3) 0.042(2) 0.014(2) -0.0012(17) -0.0041(17)
C2X 0.055(3) 0.036(3) 0.075(4) 0.008(3) -0.020(3) -0.008(2)

loop_
_atom_type_symbol
_atom_type_description
_atom_type_scat_dispersion_real
_atom_type_scat_dispersion_imag
_atom_type_scat_source
C C 0.0033 0.0016 'International Tables Vol C Tables 4.2.6.8 and 6.1.1.4'
H H 0.0000 0.0000 'International Tables Vol C Tables 4.2.6.8 and 6.1.1.4'
N N 0.0061 0.0033 'International Tables Vol C Tables 4.2.6.8 and 6.1.1.4'
F F 0.0171 0.0103 'International Tables Vol C Tables 4.2.6.8 and 6.1.1.4'
Cu Cu 0.3201 1.2651 'International Tables Vol C Tables 4.2.6.8 and 6.1.1.4'
Sb Sb -0.5866 1.5461 'International Tables Vol C Tables 4.2.6.8 and 6.1.1.4'

loop_
_geom_angle_atom_site_label_1
_geom_angle_atom_site_label_2
_geom_angle_atom_site_label_3
_geom_angle
_geom_angle_site_symmetry_1
_geom_angle_site_symmetry_3
_geom_angle_publ_flag
F5A Sb1A F6A 93.7(3) . . ?
F5A Sb1A F2A 176.5(3) . . ?
F6A Sb1A F2A 89.8(2) . . ?
F5A Sb1A F3A 90.6(3) . . ?
F6A Sb1A F3A 175.6(2) . . ?
F2A Sb1A F3A 86.0(2) . . ?
F5A Sb1A F1A 91.1(2) . . ?
F6A Sb1A F1A 89.07(16) . . ?
F2A Sb1A F1A 89.16(14) . . ?
F3A Sb1A F1A 91.75(19) . . ?
F5A Sb1A F4A 91.9(2) . . ?
F6A Sb1A F4A 89.22(14) . . ?
F2A Sb1A F4A 88.00(15) . . ?
F3A Sb1A F4A 89.75(18) . . ?
F1A Sb1A F4A 176.69(16) . . ?
F2B Sb1B F1B 91.9(2) . . ?
F2B Sb1B F5B 92.1(2) . . ?
F1B Sb1B F5B 92.1(2) . . ?
F2B Sb1B F4B 177.2(2) . . ?
F1B Sb1B F4B 90.09(18) . . ?
F5B Sb1B F4B 89.75(17) . . ?
F2B Sb1B F6B 90.8(2) . . ?
F1B Sb1B F6B 175.9(2) . . ?
F5B Sb1B F6B 90.9(2) . . ?
F4B Sb1B F6B 87.11(18) . . ?
F2B Sb1B F3B 90.4(2) . . ?
F1B Sb1B F3B 88.27(18) . . ?
F5B Sb1B F3B 177.49(18) . . ?
F4B Sb1B F3B 87.76(16) . . ?
F6B Sb1B F3B 88.62(18) . . ?
N1 Cu1 N3 121.37(14) . . ?
N1 Cu1 N7 123.62(13) . . ?
N3 Cu1 N7 114.87(13) . . ?
N1 Cu1 N2 95.51(13) . . ?
N3 Cu1 N2 97.05(13) . . ?
N7 Cu1 N2 81.02(12) . . ?
C1 N1 C2 115.4(3) . . ?
C1 N1 Cu1 135.2(3) . . ?
C2 N1 Cu1 109.0(2) . . ?
N1 C1 C25 125.5(3) . . ?
N1 C1 H1A 117.3 . . ?
C25 C1 H1A 117.3 . . ?
N6 Cu2 N4 119.84(13) . . ?
N6 Cu2 N8 122.54(13) . . ?
N4 Cu2 N8 117.60(13) . . ?
N6 Cu2 N5 95.29(13) . . ?
N4 Cu2 N5 94.89(13) . . ?
N8 Cu2 N5 81.14(13) . . ?
N1 C2 C3 110.6(3) . . ?
N1 C2 H2A 109.5 . . ?
C3 C2 H2A 109.5 . . ?
N1 C2 H2B 109.5 . . ?
C3 C2 H2B 109.5 . . ?
H2A C2 H2B 108.1 . . ?
C4 N2 C29 111.3(3) . . ?
C4 N2 C5 109.5(3) . . ?
C29 N2 C5 109.2(3) . . ?
C4 N2 Cu1 116.2(2) . . ?
C29 N2 Cu1 98.7(2) . . ?
C5 N2 Cu1 111.5(2) . . ?
C8 N3 C7 116.5(3) . . ?
C8 N3 Cu1 127.2(3) . . ?
C7 N3 Cu1 114.1(3) . . ?
C4 C3 C2 114.9(4) . . ?
C4 C3 H3A 108.5 . . ?
C2 C3 H3A 108.5 . . ?
C4 C3 H3B 108.5 . . ?
C2 C3 H3B 108.5 . . ?
H3A C3 H3B 107.5 . . ?
C15 N4 C16 115.2(3) . . ?
C15 N4 Cu2 134.6(3) . . ?
C16 N4 Cu2 109.6(3) . . ?
N2 C4 C3 115.5(3) . . ?
N2 C4 H4A 108.4 . . ?
C3 C4 H4A 108.4 . . ?
N2 C4 H4B 108.4 . . ?
C3 C4 H4B 108.4 . . ?
H4A C4 H4B 107.5 . . ?
C35 N5 C19 109.1(3) . . ?
C35 N5 C18 111.5(3) . . ?
C19 N5 C18 110.3(3) . . ?
C35 N5 Cu2 99.8(2) . . ?
C19 N5 Cu2 110.7(2) . . ?
C18 N5 Cu2 114.9(3) . . ?
N2 C5 C6 114.8(3) . . ?
N2 C5 H5A 108.6 . . ?
C6 C5 H5A 108.6 . . ?
N2 C5 H5B 108.6 . . ?
C6 C5 H5B 108.6 . . ?
H5A C5 H5B 107.5 . . ?
C22 N6 C21 116.4(3) . . ?
C22 N6 Cu2 128.1(3) . . ?
C21 N6 Cu2 113.6(2) . . ?
C5 C6 C7 115.2(4) . . ?
C5 C6 H6A 108.5 . . ?
C7 C6 H6A 108.5 . . ?
C5 C6 H6B 108.5 . . ?
C7 C6 H6B 108.5 . . ?
H6A C6 H6B 107.5 . . ?
C34 N7 C30 118.0(3) . . ?
C34 N7 Cu1 129.5(3) . . ?
C30 N7 Cu1 112.1(2) . . ?
N3 C7 C6 113.2(4) . . ?
N3 C7 H7A 108.9 . . ?
C6 C7 H7A 108.9 . . ?
N3 C7 H7B 108.9 . . ?
C6 C7 H7B 108.9 . . ?
H7A C7 H7B 107.7 . . ?
C40 N8 C36 118.5(4) . . ?
C40 N8 Cu2 128.6(3) . . ?
C36 N8 Cu2 112.9(3) . . ?
N3 C8 C9 123.7(4) . . ?
N3 C8 H8A 118.2 . . ?
C9 C8 H8A 118.2 . . ?
C10 C9 C14 119.6(4) . . ?
C10 C9 C8 121.7(3) . . ?
C14 C9 C8 118.7(4) . . ?
C11 C10 C9 120.2(4) . . ?
C11 C10 H10A 119.9 . . ?
C9 C10 H10A 119.9 . . ?
C10 C11 C12 119.5(4) . . ?
C10 C11 C15 123.2(3) . . ?
C12 C11 C15 117.3(4) . . ?
C13 C12 C11 120.7(4) . . ?
C13 C12 H12A 119.7 . . ?
C11 C12 H12A 119.7 . . ?
C12 C13 C14 119.9(4) . . ?
C12 C13 H13A 120.0 . . ?
C14 C13 H13A 120.0 . . ?
C13 C14 C9 120.1(4) . . ?
C13 C14 H14A 120.0 . . ?
C9 C14 H14A 120.0 . . ?
N4 C15 C11 125.8(4) . . ?
N4 C15 H15A 117.1 . . ?
C11 C15 H15A 117.1 . . ?
N4 C16 C17 112.3(3) . . ?
N4 C16 H16A 109.2 . . ?
C17 C16 H16A 109.2 . . ?
N4 C16 H16B 109.2 . . ?
C17 C16 H16B 109.2 . . ?
H16A C16 H16B 107.9 . . ?
C18 C17 C16 116.3(4) . . ?
C18 C17 H17A 108.2 . . ?
C16 C17 H17A 108.2 . . ?
C18 C17 H17B 108.2 . . ?
C16 C17 H17B 108.2 . . ?
H17A C17 H17B 107.4 . . ?
N5 C18 C17 115.3(4) . . ?
N5 C18 H18A 108.4 . . ?
C17 C18 H18A 108.4 . . ?
N5 C18 H18B 108.4 . . ?
C17 C18 H18B 108.4 . . ?
H18A C18 H18B 107.5 . . ?
N5 C19 C20 114.8(3) . . ?
N5 C19 H19A 108.6 . . ?
C20 C19 H19A 108.6 . . ?
N5 C19 H19B 108.6 . . ?
C20 C19 H19B 108.6 . . ?
H19A C19 H19B 107.5 . . ?
C21 C20 C19 115.6(4) . . ?
C21 C20 H20A 108.4 . . ?
C19 C20 H20A 108.4 . . ?
C21 C20 H20B 108.4 . . ?
C19 C20 H20B 108.4 . . ?
H20A C20 H20B 107.4 . . ?
N6 C21 C20 113.1(3) . . ?
N6 C21 H21A 109.0 . . ?
C20 C21 H21A 109.0 . . ?
N6 C21 H21B 109.0 . . ?
C20 C21 H21B 109.0 . . ?
H21A C21 H21B 107.8 . . ?
N6 C22 C23 123.4(3) . . ?
N6 C22 H22A 118.3 . . ?
C23 C22 H22A 118.3 . . ?
C24 C23 C28 119.5(4) . . ?
C24 C23 C22 121.5(3) . . ?
C28 C23 C22 118.9(3) . . ?
C25 C24 C23 120.3(3) . . ?
C25 C24 H24A 119.8 . . ?
C23 C24 H24A 119.8 . . ?
C24 C25 C26 119.1(3) . . ?
C24 C25 C1 123.5(3) . . ?
C26 C25 C1 117.3(3) . . ?
C27 C26 C25 120.7(4) . . ?
C27 C26 H26A 119.7 . . ?
C25 C26 H26A 119.7 . . ?
C26 C27 C28 119.9(4) . . ?
C26 C27 H27A 120.0 . . ?
C28 C27 H27A 120.0 . . ?
C27 C28 C23 120.2(4) . . ?
C27 C28 H28A 119.9 . . ?
C23 C28 H28A 119.9 . . ?
N2 C29 C30 110.2(3) . . ?
N2 C29 H29A 109.6 . . ?
C30 C29 H29A 109.6 . . ?
N2 C29 H29B 109.6 . . ?
C30 C29 H29B 109.6 . . ?
H29A C29 H29B 108.1 . . ?
N7 C30 C31 121.6(3) . . ?
N7 C30 C29 116.0(3) . . ?
C31 C30 C29 122.3(3) . . ?
C32 C31 C30 120.0(3) . . ?
C32 C31 H31A 120.0 . . ?
C30 C31 H31A 120.0 . . ?
C31 C32 C33 118.6(4) . . ?
C31 C32 H32A 120.7 . . ?
C33 C32 H32A 120.7 . . ?
C32 C33 C34 118.6(4) . . ?
C32 C33 H33A 120.7 . . ?
C34 C33 H33A 120.7 . . ?
N7 C34 C33 123.2(3) . . ?
N7 C34 H34A 118.4 . . ?
C33 C34 H34A 118.4 . . ?
N5 C35 C36 111.0(3) . . ?
N5 C35 H35A 109.4 . . ?
C36 C35 H35A 109.4 . . ?
N5 C35 H35B 109.4 . . ?
C36 C35 H35B 109.4 . . ?
H35A C35 H35B 108.0 . . ?
N8 C36 C37 121.4(4) . . ?
N8 C36 C35 116.2(3) . . ?
C37 C36 C35 122.4(4) . . ?
C36 C37 C38 119.5(5) . . ?
C36 C37 H37A 120.3 . . ?
C38 C37 H37A 120.3 . . ?
C39 C38 C37 119.2(4) . . ?
C39 C38 H38A 120.4 . . ?
C37 C38 H38A 120.4 . . ?
C40 C39 C38 118.5(5) . . ?
C40 C39 H39A 120.8 . . ?
C38 C39 H39A 120.8 . . ?
N8 C40 C39 123.0(4) . . ?
N8 C40 H40A 118.5 . . ?
C39 C40 H40A 118.5 . . ?
N5X C1X C2X 178.5(5) . . ?
C1X C2X H2X1 109.5 . . ?
C1X C2X H2X2 109.5 . . ?
H2X1 C2X H2X2 109.5 . . ?
C1X C2X H2X3 109.5 . . ?
H2X1 C2X H2X3 109.5 . . ?
H2X2 C2X H2X3 109.5 . . ?

loop_
_geom_bond_atom_site_label_1
_geom_bond_atom_site_label_2
_geom_bond_distance
_geom_bond_site_symmetry_2
_geom_bond_publ_flag
Sb1A F5A 1.852(4) . ?
Sb1A F6A 1.855(3) . ?
Sb1A F2A 1.868(3) . ?
Sb1A F3A 1.876(4) . ?
Sb1A F1A 1.881(3) . ?
Sb1A F4A 1.888(3) . ?
Sb1B F2B 1.839(4) . ?
Sb1B F1B 1.847(3) . ?
Sb1B F5B 1.861(3) . ?
Sb1B F4B 1.872(3) . ?
Sb1B F6B 1.877(3) . ?
Sb1B F3B 1.895(3) . ?
Cu1 N1 1.985(3) . ?
Cu1 N3 1.987(3) . ?
Cu1 N7 2.031(3) . ?
Cu1 N2 2.206(3) . ?
N1 C1 1.272(5) . ?
N1 C2 1.482(5) . ?
C1 C25 1.469(5) . ?
C1 H1A 0.9300 . ?
Cu2 N6 1.982(3) . ?
Cu2 N4 2.005(3) . ?
Cu2 N8 2.019(3) . ?
Cu2 N5 2.203(3) . ?
C2 C3 1.540(6) . ?
C2 H2A 0.9700 . ?
C2 H2B 0.9700 . ?
N2 C4 1.474(5) . ?
N2 C29 1.478(5) . ?
N2 C5 1.485(5) . ?
N3 C8 1.278(5) . ?
N3 C7 1.477(5) . ?
C3 C4 1.522(6) . ?
C3 H3A 0.9700 . ?
C3 H3B 0.9700 . ?
N4 C15 1.281(5) . ?
N4 C16 1.476(5) . ?
C4 H4A 0.9700 . ?
C4 H4B 0.9700 . ?
N5 C35 1.471(5) . ?
N5 C19 1.480(5) . ?
N5 C18 1.483(6) . ?
C5 C6 1.523(6) . ?
C5 H5A 0.9700 . ?
C5 H5B 0.9700 . ?
N6 C22 1.274(5) . ?
N6 C21 1.480(5) . ?
C6 C7 1.531(6) . ?
C6 H6A 0.9700 . ?
C6 H6B 0.9700 . ?
N7 C34 1.342(5) . ?
N7 C30 1.358(5) . ?
C7 H7A 0.9700 . ?
C7 H7B 0.9700 . ?
N8 C40 1.345(5) . ?
N8 C36 1.353(5) . ?
C8 C9 1.474(6) . ?
C8 H8A 0.9300 . ?
C9 C10 1.390(6) . ?
C9 C14 1.401(6) . ?
C10 C11 1.388(5) . ?
C10 H10A 0.9300 . ?
C11 C12 1.397(5) . ?
C11 C15 1.467(6) . ?
C12 C13 1.375(7) . ?
C12 H12A 0.9300 . ?
C13 C14 1.387(7) . ?
C13 H13A 0.9300 . ?
C14 H14A 0.9300 . ?
C15 H15A 0.9300 . ?
C16 C17 1.523(6) . ?
C16 H16A 0.9700 . ?
C16 H16B 0.9700 . ?
C17 C18 1.521(7) . ?
C17 H17A 0.9700 . ?
C17 H17B 0.9700 . ?
C18 H18A 0.9700 . ?
C18 H18B 0.9700 . ?
C19 C20 1.527(5) . ?
C19 H19A 0.9700 . ?
C19 H19B 0.9700 . ?
C20 C21 1.526(6) . ?
C20 H20A 0.9700 . ?
C20 H20B 0.9700 . ?
C21 H21A 0.9700 . ?
C21 H21B 0.9700 . ?
C22 C23 1.466(5) . ?
C22 H22A 0.9300 . ?
C23 C24 1.395(5) . ?
C23 C28 1.399(5) . ?
C24 C25 1.393(5) . ?
C24 H24A 0.9300 . ?
C25 C26 1.403(5) . ?
C26 C27 1.381(6) . ?
C26 H26A 0.9300 . ?
C27 C28 1.386(6) . ?
C27 H27A 0.9300 . ?
C28 H28A 0.9300 . ?
C29 C30 1.499(5) . ?
C29 H29A 0.9700 . ?
C29 H29B 0.9700 . ?
C30 C31 1.385(5) . ?
C31 C32 1.385(6) . ?
C31 H31A 0.9300 . ?
C32 C33 1.386(6) . ?
C32 H32A 0.9300 . ?
C33 C34 1.389(5) . ?
C33 H33A 0.9300 . ?
C34 H34A 0.9300 . ?
C35 C36 1.504(6) . ?
C35 H35A 0.9700 . ?
C35 H35B 0.9700 . ?
C36 C37 1.382(6) . ?
C37 C38 1.387(8) . ?
C37 H37A 0.9300 . ?
C38 C39 1.383(8) . ?
C38 H38A 0.9300 . ?
C39 C40 1.377(6) . ?
C39 H39A 0.9300 . ?
C40 H40A 0.9300 . ?
N5X C1X 1.134(7) . ?
C1X C2X 1.458(8) . ?
C2X H2X1 0.9600 . ?
C2X H2X2 0.9600 . ?
C2X H2X3 0.9600 . ?

loop_
_geom_torsion_atom_site_label_1
_geom_torsion_atom_site_label_2
_geom_torsion_atom_site_label_3
_geom_torsion_atom_site_label_4
_geom_torsion
_geom_torsion_site_symmetry_1
_geom_torsion_site_symmetry_2
_geom_torsion_site_symmetry_3
_geom_torsion_site_symmetry_4
_geom_torsion_publ_flag
N3 Cu1 N1 C1 132.3(4) . . . . ?
N7 Cu1 N1 C1 -43.1(4) . . . . ?
N2 Cu1 N1 C1 -126.0(4) . . . . ?
N3 Cu1 N1 C2 -55.6(3) . . . . ?
N7 Cu1 N1 C2 129.0(2) . . . . ?
N2 Cu1 N1 C2 46.1(2) . . . . ?
C2 N1 C1 C25 -173.3(3) . . . . ?
Cu1 N1 C1 C25 -1.6(6) . . . . ?
C1 N1 C2 C3 100.4(4) . . . . ?
Cu1 N1 C2 C3 -73.5(4) . . . . ?
N1 Cu1 N2 C4 -31.7(3) . . . . ?
N3 Cu1 N2 C4 90.9(3) . . . . ?
N7 Cu1 N2 C4 -154.9(3) . . . . ?
N1 Cu1 N2 C29 87.2(2) . . . . ?
N3 Cu1 N2 C29 -150.2(2) . . . . ?
N7 Cu1 N2 C29 -36.0(2) . . . . ?
N1 Cu1 N2 C5 -158.1(3) . . . . ?
N3 Cu1 N2 C5 -35.5(3) . . . . ?
N7 Cu1 N2 C5 78.7(3) . . . . ?
N1 Cu1 N3 C8 -21.6(4) . . . . ?
N7 Cu1 N3 C8 154.2(3) . . . . ?
N2 Cu1 N3 C8 -122.5(4) . . . . ?
N1 Cu1 N3 C7 140.9(3) . . . . ?
N7 Cu1 N3 C7 -43.3(3) . . . . ?
N2 Cu1 N3 C7 40.0(3) . . . . ?
N1 C2 C3 C4 80.4(4) . . . . ?
N6 Cu2 N4 C15 138.2(4) . . . . ?
N8 Cu2 N4 C15 -40.3(4) . . . . ?
N5 Cu2 N4 C15 -122.9(4) . . . . ?
N6 Cu2 N4 C16 -51.5(3) . . . . ?
N8 Cu2 N4 C16 130.0(2) . . . . ?
N5 Cu2 N4 C16 47.4(3) . . . . ?
C29 N2 C4 C3 -73.0(4) . . . . ?
C5 N2 C4 C3 166.3(4) . . . . ?
Cu1 N2 C4 C3 38.9(5) . . . . ?
C2 C3 C4 N2 -59.6(5) . . . . ?
N6 Cu2 N5 C35 -156.4(3) . . . . ?
N4 Cu2 N5 C35 83.0(3) . . . . ?
N8 Cu2 N5 C35 -34.2(3) . . . . ?
N6 Cu2 N5 C19 -41.5(3) . . . . ?
N4 Cu2 N5 C19 -162.1(3) . . . . ?
N8 Cu2 N5 C19 80.7(3) . . . . ?
N6 Cu2 N5 C18 84.3(3) . . . . ?
N4 Cu2 N5 C18 -36.4(3) . . . . ?
N8 Cu2 N5 C18 -153.6(3) . . . . ?
C4 N2 C5 C6 -79.3(4) . . . . ?
C29 N2 C5 C6 158.7(3) . . . . ?
Cu1 N2 C5 C6 50.7(4) . . . . ?
N4 Cu2 N6 C22 -19.1(4) . . . . ?
N8 Cu2 N6 C22 159.4(3) . . . . ?
N5 Cu2 N6 C22 -117.8(3) . . . . ?
N4 Cu2 N6 C21 144.3(3) . . . . ?
N8 Cu2 N6 C21 -37.3(3) . . . . ?
N5 Cu2 N6 C21 45.6(3) . . . . ?
N2 C5 C6 C7 -69.7(5) . . . . ?
N1 Cu1 N7 C34 114.9(3) . . . . ?
N3 Cu1 N7 C34 -60.8(3) . . . . ?
N2 Cu1 N7 C34 -154.4(3) . . . . ?
N1 Cu1 N7 C30 -72.2(3) . . . . ?
N3 Cu1 N7 C30 112.1(3) . . . . ?
N2 Cu1 N7 C30 18.4(2) . . . . ?
C8 N3 C7 C6 103.8(4) . . . . ?
Cu1 N3 C7 C6 -60.6(4) . . . . ?
C5 C6 C7 N3 73.8(5) . . . . ?
N6 Cu2 N8 C40 -69.5(4) . . . . ?
N4 Cu2 N8 C40 108.9(3) . . . . ?
N5 Cu2 N8 C40 -160.2(4) . . . . ?
N6 Cu2 N8 C36 109.1(3) . . . . ?
N4 Cu2 N8 C36 -72.5(3) . . . . ?
N5 Cu2 N8 C36 18.4(3) . . . . ?
C7 N3 C8 C9 178.3(4) . . . . ?
Cu1 N3 C8 C9 -19.6(6) . . . . ?
N3 C8 C9 C10 -33.9(6) . . . . ?
N3 C8 C9 C14 147.2(4) . . . . ?
C14 C9 C10 C11 -0.1(6) . . . . ?
C8 C9 C10 C11 -179.0(4) . . . . ?
C9 C10 C11 C12 -0.7(6) . . . . ?
C9 C10 C11 C15 178.9(4) . . . . ?
C10 C11 C12 C13 0.5(6) . . . . ?
C15 C11 C12 C13 -179.2(4) . . . . ?
C11 C12 C13 C14 0.5(7) . . . . ?
C12 C13 C14 C9 -1.3(7) . . . . ?
C10 C9 C14 C13 1.1(6) . . . . ?
C8 C9 C14 C13 180.0(4) . . . . ?
C16 N4 C15 C11 -179.4(4) . . . . ?
Cu2 N4 C15 C11 -9.5(6) . . . . ?
C10 C11 C15 N4 -14.8(6) . . . . ?
C12 C11 C15 N4 164.8(4) . . . . ?
C15 N4 C16 C17 101.4(4) . . . . ?
Cu2 N4 C16 C17 -71.0(4) . . . . ?
N4 C16 C17 C18 76.6(5) . . . . ?
C35 N5 C18 C17 -69.2(5) . . . . ?
C19 N5 C18 C17 169.4(3) . . . . ?
Cu2 N5 C18 C17 43.4(4) . . . . ?
C16 C17 C18 N5 -60.3(5) . . . . ?
C35 N5 C19 C20 162.9(4) . . . . ?
C18 N5 C19 C20 -74.3(4) . . . . ?
Cu2 N5 C19 C20 54.0(4) . . . . ?
N5 C19 C20 C21 -68.0(5) . . . . ?
C22 N6 C21 C20 102.3(4) . . . . ?
Cu2 N6 C21 C20 -63.1(4) . . . . ?
C19 C20 C21 N6 70.9(5) . . . . ?
C21 N6 C22 C23 177.9(3) . . . . ?
Cu2 N6 C22 C23 -19.1(5) . . . . ?
N6 C22 C23 C24 -33.3(5) . . . . ?
N6 C22 C23 C28 147.8(4) . . . . ?
C28 C23 C24 C25 -1.7(5) . . . . ?
C22 C23 C24 C25 179.4(3) . . . . ?
C23 C24 C25 C26 -2.8(5) . . . . ?
C23 C24 C25 C1 174.3(3) . . . . ?
N1 C1 C25 C24 -15.0(6) . . . . ?
N1 C1 C25 C26 162.0(4) . . . . ?
C24 C25 C26 C27 4.3(6) . . . . ?
C1 C25 C26 C27 -172.9(3) . . . . ?
C25 C26 C27 C28 -1.3(6) . . . . ?
C26 C27 C28 C23 -3.3(6) . . . . ?
C24 C23 C28 C27 4.8(5) . . . . ?
C22 C23 C28 C27 -176.3(3) . . . . ?
C4 N2 C29 C30 170.5(3) . . . . ?
C5 N2 C29 C30 -68.6(4) . . . . ?
Cu1 N2 C29 C30 47.9(3) . . . . ?
C34 N7 C30 C31 -1.1(5) . . . . ?
Cu1 N7 C30 C31 -174.9(3) . . . . ?
C34 N7 C30 C29 178.6(3) . . . . ?
Cu1 N7 C30 C29 4.9(4) . . . . ?
N2 C29 C30 N7 -39.7(4) . . . . ?
N2 C29 C30 C31 140.1(4) . . . . ?
N7 C30 C31 C32 0.0(6) . . . . ?
C29 C30 C31 C32 -179.8(4) . . . . ?
C30 C31 C32 C33 0.9(6) . . . . ?
C31 C32 C33 C34 -0.6(6) . . . . ?
C30 N7 C34 C33 1.5(5) . . . . ?
Cu1 N7 C34 C33 174.0(3) . . . . ?
C32 C33 C34 N7 -0.6(6) . . . . ?
C19 N5 C35 C36 -71.4(4) . . . . ?
C18 N5 C35 C36 166.4(3) . . . . ?
Cu2 N5 C35 C36 44.6(4) . . . . ?
C40 N8 C36 C37 -0.7(6) . . . . ?
Cu2 N8 C36 C37 -179.4(3) . . . . ?
C40 N8 C36 C35 -178.4(4) . . . . ?
Cu2 N8 C36 C35 2.8(4) . . . . ?
N5 C35 C36 N8 -35.7(5) . . . . ?
N5 C35 C36 C37 146.5(4) . . . . ?
N8 C36 C37 C38 -0.4(7) . . . . ?
C35 C36 C37 C38 177.2(4) . . . . ?
C36 C37 C38 C39 0.9(7) . . . . ?
C37 C38 C39 C40 -0.2(7) . . . . ?
C36 N8 C40 C39 1.4(6) . . . . ?
Cu2 N8 C40 C39 179.9(3) . . . . ?
C38 C39 C40 N8 -1.0(7) . . . . ?
